data_7711956
loop_
_publ_author_name
'Schulz, Ji&#x159;&#xed;'
'Antala, Jakub'
'C&#xed;sa&#x159;ov&#xe1;, Ivana'
'&#x160;t&#x11b;pni&#x10d;ka, Petr'

_publ_section_title
;
 Beyond phosphorus: synthesis, reactivity, coordination behaviour and
 catalytic properties of 1,1'-bis(diphenylstibino)ferrocene.
;
_journal_issue 5
_journal_name_full 'Dalton transactions (Cambridge, England : 2003)'
_journal_page_first 1198
_journal_page_last 1211
_journal_paper_doi 10.1039/d2dt03770j
_journal_volume 52
_journal_year 2023
_chemical_formula_moiety 'C34 H28 Cl2 Fe Pt Sb2, C H Cl3'
_chemical_formula_sum 'C35 H29 Cl5 Fe Pt Sb2'
_chemical_formula_weight 1121.27
_space_group_crystal_system monoclinic
_space_group_IT_number 14
_space_group_name_Hall '-P 2yn'
_space_group_name_H-M_alt 'P 1 21/n 1'
_atom_sites_solution_hydrogens geom
_atom_sites_solution_primary direct
_atom_sites_solution_secondary difmap
_audit_creation_method SHELXL-2014/7
_audit_update_record
;
2022-11-11 deposited with the CCDC.	2022-12-15 downloaded from the CCDC.
;
_cell_angle_alpha 90
_cell_angle_beta 94.9400(10)
_cell_angle_gamma 90
_cell_formula_units_Z 4
_cell_length_a 12.5657(4)
_cell_length_b 16.8584(5)
_cell_length_c 17.1074(5)
_cell_measurement_reflns_used 9814
_cell_measurement_temperature 150(2)
_cell_measurement_theta_max 27.52
_cell_measurement_theta_min 2.42
_cell_volume 3610.53(19)
_computing_cell_refinement 'SAINT V8.37A (Bruker AXS Inc.)'
_computing_data_collection 'Bruker Instrument Service v2015.5.1.2'
_computing_data_reduction 'SAINT V8.37A (Bruker AXS Inc.)'
_computing_molecular_graphics 'PLATON (Spek, 2003)'
_computing_publication_material 'PLATON (Spek, 2003)'
_computing_structure_refinement 'SHELXL-2014/7 (Sheldrick, 2014)'
_computing_structure_solution 'XT, VERSION 2014/5'
_diffrn_ambient_temperature 150(2)
_diffrn_measured_fraction_theta_full 1.000
_diffrn_measured_fraction_theta_max 0.998
_diffrn_measurement_device_type 'Nonius KappaCCD-Apex3'
_diffrn_radiation_type MoK\a
_diffrn_radiation_wavelength 0.71073
_diffrn_reflns_av_R_equivalents 0.0205
_diffrn_reflns_av_unetI/netI 0.0201
_diffrn_reflns_Laue_measured_fraction_full 1.000
_diffrn_reflns_Laue_measured_fraction_max 0.998
_diffrn_reflns_limit_h_max 16
_diffrn_reflns_limit_h_min -16
_diffrn_reflns_limit_k_max 21
_diffrn_reflns_limit_k_min -17
_diffrn_reflns_limit_l_max 21
_diffrn_reflns_limit_l_min -22
_diffrn_reflns_number 29789
_diffrn_reflns_point_group_measured_fraction_full 1.000
_diffrn_reflns_point_group_measured_fraction_max 0.998
_diffrn_reflns_theta_full 25.242
_diffrn_reflns_theta_max 27.545
_diffrn_reflns_theta_min 1.934
_diffrn_source 'fine-focus sealed tube'
_exptl_absorpt_coefficient_mu 6.131
_exptl_absorpt_correction_T_max 0.34
_exptl_absorpt_correction_T_min 0.12
_exptl_absorpt_correction_type numerical
_exptl_absorpt_process_details 'SADABS-2014/5 - Bruker'
_exptl_crystal_colour orange
_exptl_crystal_density_diffrn 2.063
_exptl_crystal_description prism
_exptl_crystal_F_000 2120
_exptl_crystal_size_max 0.45
_exptl_crystal_size_mid 0.38
_exptl_crystal_size_min 0.23
_refine_diff_density_max 1.120
_refine_diff_density_min -0.965
_refine_diff_density_rms 0.102
_refine_ls_extinction_method none
_refine_ls_goodness_of_fit_ref 1.094
_refine_ls_hydrogen_treatment constr
_refine_ls_matrix_type full
_refine_ls_number_parameters 397
_refine_ls_number_reflns 8321
_refine_ls_number_restraints 0
_refine_ls_restrained_S_all 1.094
_refine_ls_R_factor_all 0.0240
_refine_ls_R_factor_gt 0.0203
_refine_ls_shift/su_max 0.002
_refine_ls_shift/su_mean 0.000
_refine_ls_structure_factor_coef Fsqd
_refine_ls_weighting_details 'w=1/[\s^2^(Fo^2^)+(0.0130P)^2^+6.5670P] where P=(Fo^2^+2Fc^2^)/3'
_refine_ls_weighting_scheme calc
_refine_ls_wR_factor_gt 0.0435
_refine_ls_wR_factor_ref 0.0450
_reflns_Friedel_coverage 0.000
_reflns_number_gt 7560
_reflns_number_total 8321
_reflns_threshold_expression 'I > 2\s(I)'
_cod_data_source_file d2dt03770j3.cif
_cod_data_source_block js308b
_cod_depositor_comments 'Adding full bibliography for 7711945--7711966.cif.'
_cod_original_sg_symbol_H-M 'P 21/n'
_cod_database_code 7711956
_shelx_shelxl_version_number 2014/7
_shelx_space_group_comment
;
The symmetry employed for this shelxl refinement is uniquely defined
by the following loop, which should always be used as a source of
symmetry information in preference to the above space-group names.
They are only intended as comments.
;
_shelx_estimated_absorpt_t_min 0.169
_shelx_estimated_absorpt_t_max 0.333

loop_
_space_group_symop_operation_xyz
'x, y, z'
'-x+1/2, y+1/2, -z+1/2'
'-x, -y, -z'
'x-1/2, -y-1/2, z-1/2'

loop_
_atom_site_label
_atom_site_type_symbol
_atom_site_fract_x
_atom_site_fract_y
_atom_site_fract_z
_atom_site_U_iso_or_equiv
_atom_site_adp_type
_atom_site_occupancy
_atom_site_site_symmetry_order
_atom_site_calc_flag
_atom_site_refinement_flags_posn
_atom_site_refinement_flags_adp
_atom_site_refinement_flags_occupancy
_atom_site_disorder_assembly
_atom_site_disorder_group
Pt Pt 0.35169(2) 0.29722(2) 0.39480(2) 0.01456(3) Uani 1 1 d . . . . .
Sb1 Sb 0.36655(2) 0.20724(2) 0.51144(2) 0.01514(4) Uani 1 1 d . . . . .
Sb2 Sb 0.20541(2) 0.38167(2) 0.43860(2) 0.01587(4) Uani 1 1 d . . . . .
Fe Fe 0.11445(3) 0.25580(3) 0.59263(2) 0.01996(9) Uani 1 1 d . . . . .
Cl1 Cl 0.36207(6) 0.38203(5) 0.28676(4) 0.02439(15) Uani 1 1 d . . . . .
Cl2 Cl 0.49233(6) 0.22026(4) 0.35503(4) 0.02345(15) Uani 1 1 d . . . . .
C1 C 0.2660(2) 0.21300(17) 0.60306(17) 0.0195(6) Uani 1 1 d . . . . .
C2 C 0.1927(3) 0.15301(19) 0.62337(19) 0.0267(7) Uani 1 1 d . . . . .
H2 H 0.1820 0.1029 0.5985 0.032 Uiso 1 1 calc R U . . .
C3 C 0.1388(3) 0.1818(2) 0.6874(2) 0.0322(8) Uani 1 1 d . . . . .
H3 H 0.0854 0.1542 0.7127 0.039 Uiso 1 1 calc R U . . .
C4 C 0.1782(3) 0.2584(2) 0.70711(18) 0.0314(7) Uani 1 1 d . . . . .
H4 H 0.1561 0.2908 0.7481 0.038 Uiso 1 1 calc R U . . .
C5 C 0.2564(3) 0.27869(19) 0.65535(18) 0.0244(6) Uani 1 1 d . . . . .
H5 H 0.2954 0.3270 0.6553 0.029 Uiso 1 1 calc R U . . .
C6 C 0.0863(2) 0.32700(19) 0.49742(18) 0.0225(6) Uani 1 1 d . . . . .
C7 C 0.0432(3) 0.2491(2) 0.4812(2) 0.0305(7) Uani 1 1 d . . . . .
H7 H 0.0621 0.2141 0.4411 0.037 Uiso 1 1 calc R U . . .
C8 C -0.0331(3) 0.2341(2) 0.5363(2) 0.0400(9) Uani 1 1 d . . . . .
H8 H -0.0746 0.1872 0.5390 0.048 Uiso 1 1 calc R U . . .
C9 C -0.0368(3) 0.3005(2) 0.5862(2) 0.0365(8) Uani 1 1 d . . . . .
H9 H -0.0808 0.3055 0.6284 0.044 Uiso 1 1 calc R U . . .
C10 C 0.0356(3) 0.3584(2) 0.5631(2) 0.0291(7) Uani 1 1 d . . . . .
H10 H 0.0485 0.4089 0.5867 0.035 Uiso 1 1 calc R U . . .
C11 C 0.5125(2) 0.22909(17) 0.57940(17) 0.0196(6) Uani 1 1 d . . . . .
C12 C 0.5873(2) 0.27998(18) 0.55165(18) 0.0230(6) Uani 1 1 d . . . . .
H12 H 0.5753 0.3027 0.5008 0.028 Uiso 1 1 calc R U . . .
C13 C 0.6805(3) 0.29770(19) 0.5989(2) 0.0273(7) Uani 1 1 d . . . . .
H13 H 0.7311 0.3337 0.5808 0.033 Uiso 1 1 calc R U . . .
C14 C 0.6992(3) 0.2628(2) 0.67207(19) 0.0275(7) Uani 1 1 d . . . . .
H14 H 0.7635 0.2738 0.7035 0.033 Uiso 1 1 calc R U . . .
C15 C 0.6250(3) 0.2124(2) 0.69921(19) 0.0275(7) Uani 1 1 d . . . . .
H15 H 0.6385 0.1884 0.7493 0.033 Uiso 1 1 calc R U . . .
C16 C 0.5302(2) 0.19605(18) 0.65390(18) 0.0230(6) Uani 1 1 d . . . . .
H16 H 0.4780 0.1626 0.6737 0.028 Uiso 1 1 calc R U . . .
C17 C 0.3492(2) 0.08541(17) 0.48508(18) 0.0212(6) Uani 1 1 d . . . . .
C18 C 0.3805(3) 0.0277(2) 0.5403(2) 0.0343(8) Uani 1 1 d . . . . .
H18 H 0.4168 0.0424 0.5892 0.041 Uiso 1 1 calc R U . . .
C19 C 0.3584(3) -0.0513(2) 0.5238(2) 0.0391(9) Uani 1 1 d . . . . .
H19 H 0.3788 -0.0909 0.5617 0.047 Uiso 1 1 calc R U . . .
C20 C 0.3070(3) -0.0728(2) 0.4526(2) 0.0363(8) Uani 1 1 d . . . . .
H20 H 0.2915 -0.1270 0.4418 0.044 Uiso 1 1 calc R U . . .
C21 C 0.2780(3) -0.0160(2) 0.3972(2) 0.0417(9) Uani 1 1 d . . . . .
H21 H 0.2440 -0.0311 0.3476 0.050 Uiso 1 1 calc R U . . .
C22 C 0.2984(3) 0.0635(2) 0.4137(2) 0.0336(8) Uani 1 1 d . . . . .
H22 H 0.2773 0.1029 0.3757 0.040 Uiso 1 1 calc R U . . .
C23 C 0.1072(2) 0.44680(18) 0.35431(17) 0.0214(6) Uani 1 1 d . . . . .
C24 C 0.0025(3) 0.4229(2) 0.33696(18) 0.0258(7) Uani 1 1 d . . . . .
H24 H -0.0240 0.3774 0.3617 0.031 Uiso 1 1 calc R U . . .
C25 C -0.0639(3) 0.4660(2) 0.2829(2) 0.0329(8) Uani 1 1 d . . . . .
H25 H -0.1358 0.4499 0.2706 0.040 Uiso 1 1 calc R U . . .
C26 C -0.0249(3) 0.5320(2) 0.24729(19) 0.0352(8) Uani 1 1 d . . . . .
H26 H -0.0701 0.5612 0.2104 0.042 Uiso 1 1 calc R U . . .
C27 C 0.0794(3) 0.5558(2) 0.2650(2) 0.0357(8) Uani 1 1 d . . . . .
H27 H 0.1055 0.6016 0.2405 0.043 Uiso 1 1 calc R U . . .
C28 C 0.1460(3) 0.5134(2) 0.3183(2) 0.0299(7) Uani 1 1 d . . . . .
H28 H 0.2180 0.5297 0.3301 0.036 Uiso 1 1 calc R U . . .
C29 C 0.2689(2) 0.47126(17) 0.51516(16) 0.0196(6) Uani 1 1 d . . . . .
C30 C 0.2091(3) 0.53741(19) 0.5324(2) 0.0277(7) Uani 1 1 d . . . . .
H30 H 0.1369 0.5422 0.5114 0.033 Uiso 1 1 calc R U . . .
C31 C 0.2558(3) 0.5967(2) 0.5809(2) 0.0336(8) Uani 1 1 d . . . . .
H31 H 0.2152 0.6419 0.5930 0.040 Uiso 1 1 calc R U . . .
C32 C 0.3608(3) 0.5898(2) 0.61125(19) 0.0348(8) Uani 1 1 d . . . . .
H32 H 0.3923 0.6305 0.6439 0.042 Uiso 1 1 calc R U . . .
C33 C 0.4202(3) 0.5238(2) 0.5944(2) 0.0345(8) Uani 1 1 d . . . . .
H33 H 0.4923 0.5190 0.6158 0.041 Uiso 1 1 calc R U . . .
C34 C 0.3742(3) 0.4647(2) 0.54598(18) 0.0267(7) Uani 1 1 d . . . . .
H34 H 0.4150 0.4196 0.5340 0.032 Uiso 1 1 calc R U . . .
C1S C 0.4620(3) 0.4632(2) 0.8040(2) 0.0445(10) Uani 1 1 d . . . . .
H1S H 0.4826 0.5130 0.7772 0.053 Uiso 1 1 calc R U . . .
Cl1S Cl 0.32525(10) 0.45103(8) 0.78511(8) 0.0650(3) Uani 1 1 d . . . . .
Cl2S Cl 0.49793(12) 0.47419(9) 0.90399(8) 0.0782(4) Uani 1 1 d . . . . .
Cl3S Cl 0.53183(11) 0.38443(8) 0.76557(8) 0.0651(3) Uani 1 1 d . . . . .

loop_
_atom_site_aniso_label
_atom_site_aniso_U_11
_atom_site_aniso_U_22
_atom_site_aniso_U_33
_atom_site_aniso_U_23
_atom_site_aniso_U_13
_atom_site_aniso_U_12
Pt 0.01595(5) 0.01485(6) 0.01286(5) -0.00042(4) 0.00114(4) -0.00074(4)
Sb1 0.01609(9) 0.01441(9) 0.01515(9) 0.00105(7) 0.00260(7) 0.00148(7)
Sb2 0.01583(9) 0.01564(9) 0.01586(9) 0.00061(7) -0.00023(7) 0.00122(7)
Fe 0.0169(2) 0.0208(2) 0.0228(2) 0.00268(17) 0.00525(16) -0.00018(16)
Cl1 0.0245(4) 0.0292(4) 0.0190(3) 0.0081(3) -0.0006(3) -0.0040(3)
Cl2 0.0253(4) 0.0202(3) 0.0263(4) -0.0038(3) 0.0106(3) 0.0016(3)
C1 0.0198(14) 0.0213(15) 0.0177(13) 0.0027(11) 0.0039(11) 0.0022(11)
C2 0.0279(16) 0.0212(16) 0.0322(17) 0.0093(13) 0.0089(13) 0.0008(13)
C3 0.0299(17) 0.039(2) 0.0294(17) 0.0154(15) 0.0123(14) 0.0044(15)
C4 0.0323(18) 0.045(2) 0.0174(15) 0.0003(14) 0.0071(13) 0.0062(15)
C5 0.0242(15) 0.0293(17) 0.0195(14) -0.0015(12) 0.0012(12) 0.0005(13)
C6 0.0165(14) 0.0254(16) 0.0256(15) 0.0042(12) 0.0009(11) 0.0026(12)
C7 0.0284(17) 0.0301(18) 0.0318(18) 0.0021(14) -0.0050(14) -0.0089(14)
C8 0.0223(17) 0.048(2) 0.049(2) 0.0161(18) -0.0047(15) -0.0146(16)
C9 0.0190(16) 0.048(2) 0.044(2) 0.0128(17) 0.0114(14) 0.0062(15)
C10 0.0235(16) 0.0309(18) 0.0337(18) 0.0068(14) 0.0070(13) 0.0104(13)
C11 0.0187(14) 0.0172(14) 0.0228(14) 0.0021(11) 0.0005(11) 0.0022(11)
C12 0.0229(15) 0.0238(15) 0.0222(15) 0.0054(12) 0.0010(12) 0.0003(12)
C13 0.0223(15) 0.0271(17) 0.0322(17) 0.0043(13) 0.0005(13) -0.0056(13)
C14 0.0204(15) 0.0301(17) 0.0313(17) 0.0017(14) -0.0020(13) 0.0013(13)
C15 0.0250(16) 0.0347(18) 0.0224(15) 0.0067(13) -0.0005(12) 0.0036(13)
C16 0.0218(15) 0.0248(16) 0.0223(15) 0.0056(12) 0.0014(12) -0.0007(12)
C17 0.0238(15) 0.0142(14) 0.0263(15) -0.0014(11) 0.0061(12) -0.0001(11)
C18 0.053(2) 0.0235(17) 0.0253(17) 0.0017(13) -0.0032(15) 0.0037(16)
C19 0.055(2) 0.0184(17) 0.045(2) 0.0049(15) 0.0086(18) 0.0096(16)
C20 0.040(2) 0.0200(16) 0.050(2) -0.0066(15) 0.0140(17) -0.0022(14)
C21 0.051(2) 0.033(2) 0.040(2) -0.0104(17) -0.0033(17) -0.0053(17)
C22 0.042(2) 0.0266(17) 0.0307(18) -0.0001(14) -0.0044(15) -0.0042(15)
C23 0.0260(15) 0.0217(15) 0.0164(14) 0.0007(11) 0.0001(11) 0.0071(12)
C24 0.0262(16) 0.0275(17) 0.0230(15) 0.0004(13) -0.0025(12) 0.0047(13)
C25 0.0282(17) 0.041(2) 0.0283(17) -0.0015(15) -0.0056(13) 0.0129(15)
C26 0.048(2) 0.0351(19) 0.0210(16) 0.0024(14) -0.0060(15) 0.0207(16)
C27 0.049(2) 0.0293(18) 0.0289(18) 0.0109(14) 0.0052(16) 0.0083(16)
C28 0.0326(18) 0.0265(17) 0.0304(17) 0.0071(14) 0.0013(14) 0.0031(14)
C29 0.0229(14) 0.0186(14) 0.0174(13) -0.0004(11) 0.0023(11) -0.0048(11)
C30 0.0280(17) 0.0229(16) 0.0327(17) -0.0027(13) 0.0058(13) 0.0004(13)
C31 0.047(2) 0.0205(16) 0.0357(19) -0.0060(14) 0.0158(16) -0.0041(15)
C32 0.049(2) 0.0325(19) 0.0236(16) -0.0074(14) 0.0089(15) -0.0236(16)
C33 0.0362(19) 0.040(2) 0.0263(17) -0.0035(15) -0.0034(14) -0.0130(16)
C34 0.0244(16) 0.0286(17) 0.0265(16) -0.0011(13) -0.0009(12) -0.0029(13)
C1S 0.051(2) 0.038(2) 0.045(2) -0.0068(18) 0.0054(18) 0.0125(18)
Cl1S 0.0476(6) 0.0635(7) 0.0827(9) -0.0268(7) -0.0014(6) 0.0062(5)
Cl2S 0.0792(9) 0.0957(10) 0.0560(7) -0.0298(7) -0.0152(6) 0.0330(8)
Cl3S 0.0740(8) 0.0604(7) 0.0619(7) -0.0143(6) 0.0110(6) 0.0307(6)

loop_
_atom_type_symbol
_atom_type_description
_atom_type_scat_dispersion_real
_atom_type_scat_dispersion_imag
_atom_type_scat_source
C C 0.0033 0.0016 'International Tables Vol C Tables 4.2.6.8 and 6.1.1.4'
H H 0.0000 0.0000 'International Tables Vol C Tables 4.2.6.8 and 6.1.1.4'
Cl Cl 0.1484 0.1585 'International Tables Vol C Tables 4.2.6.8 and 6.1.1.4'
Fe Fe 0.3463 0.8444 'International Tables Vol C Tables 4.2.6.8 and 6.1.1.4'
Pt Pt -1.7033 8.3905 'International Tables Vol C Tables 4.2.6.8 and 6.1.1.4'
Sb Sb -0.5866 1.5461 'International Tables Vol C Tables 4.2.6.8 and 6.1.1.4'

loop_
_geom_angle_atom_site_label_1
_geom_angle_atom_site_label_2
_geom_angle_atom_site_label_3
_geom_angle
_geom_angle_site_symmetry_1
_geom_angle_site_symmetry_3
_geom_angle_publ_flag
Cl2 Pt Cl1 90.82(3) . . ?
Cl2 Pt Sb2 178.52(2) . . ?
Cl1 Pt Sb2 88.92(2) . . ?
Cl2 Pt Sb1 83.645(19) . . ?
Cl1 Pt Sb1 172.563(19) . . ?
Sb2 Pt Sb1 96.485(7) . . ?
C1 Sb1 C17 98.44(11) . . ?
C1 Sb1 C11 97.49(11) . . ?
C17 Sb1 C11 110.82(11) . . ?
C1 Sb1 Pt 124.03(8) . . ?
C17 Sb1 Pt 114.87(8) . . ?
C11 Sb1 Pt 109.53(8) . . ?
C6 Sb2 C29 105.38(12) . . ?
C6 Sb2 C23 99.03(12) . . ?
C29 Sb2 C23 102.59(11) . . ?
C6 Sb2 Pt 118.08(8) . . ?
C29 Sb2 Pt 110.27(8) . . ?
C23 Sb2 Pt 119.50(8) . . ?
C6 Fe C1 112.20(12) . . ?
C6 Fe C10 41.47(13) . . ?
C1 Fe C10 139.19(13) . . ?
C6 Fe C5 113.23(13) . . ?
C1 Fe C5 41.31(12) . . ?
C10 Fe C5 110.81(14) . . ?
C6 Fe C7 41.41(13) . . ?
C1 Fe C7 113.30(13) . . ?
C10 Fe C7 69.48(14) . . ?
C5 Fe C7 142.83(13) . . ?
C6 Fe C9 68.96(13) . . ?
C1 Fe C9 177.91(15) . . ?
C10 Fe C9 40.61(14) . . ?
C5 Fe C9 136.76(15) . . ?
C7 Fe C9 68.75(15) . . ?
C6 Fe C2 139.15(13) . . ?
C1 Fe C2 41.17(12) . . ?
C10 Fe C2 179.37(13) . . ?
C5 Fe C2 69.15(13) . . ?
C7 Fe C2 110.95(14) . . ?
C9 Fe C2 139.00(14) . . ?
C6 Fe C8 68.89(13) . . ?
C1 Fe C8 141.50(15) . . ?
C10 Fe C8 68.47(15) . . ?
C5 Fe C8 176.19(15) . . ?
C7 Fe C8 40.80(14) . . ?
C9 Fe C8 40.38(16) . . ?
C2 Fe C8 111.52(15) . . ?
C6 Fe C3 178.20(14) . . ?
C1 Fe C3 68.83(12) . . ?
C10 Fe C3 138.64(14) . . ?
C5 Fe C3 68.53(14) . . ?
C7 Fe C3 136.94(15) . . ?
C9 Fe C3 110.06(14) . . ?
C2 Fe C3 40.73(13) . . ?
C8 Fe C3 109.36(15) . . ?
C6 Fe C4 141.28(14) . . ?
C1 Fe C4 68.73(13) . . ?
C10 Fe C4 111.15(15) . . ?
C5 Fe C4 40.64(13) . . ?
C7 Fe C4 176.36(14) . . ?
C9 Fe C4 109.24(15) . . ?
C2 Fe C4 68.39(14) . . ?
C8 Fe C4 135.77(15) . . ?
C3 Fe C4 40.32(15) . . ?
C2 C1 C5 107.7(3) . . ?
C2 C1 Fe 69.74(17) . . ?
C5 C1 Fe 69.64(17) . . ?
C2 C1 Sb1 126.2(2) . . ?
C5 C1 Sb1 126.1(2) . . ?
Fe C1 Sb1 124.84(14) . . ?
C3 C2 C1 107.8(3) . . ?
C3 C2 Fe 69.97(19) . . ?
C1 C2 Fe 69.09(17) . . ?
C3 C2 H2 126.1 . . ?
C1 C2 H2 126.1 . . ?
Fe C2 H2 126.4 . . ?
C4 C3 C2 108.4(3) . . ?
C4 C3 Fe 69.98(19) . . ?
C2 C3 Fe 69.29(18) . . ?
C4 C3 H3 125.8 . . ?
C2 C3 H3 125.8 . . ?
Fe C3 H3 126.5 . . ?
C3 C4 C5 108.6(3) . . ?
C3 C4 Fe 69.71(19) . . ?
C5 C4 Fe 69.17(18) . . ?
C3 C4 H4 125.7 . . ?
C5 C4 H4 125.7 . . ?
Fe C4 H4 127.0 . . ?
C4 C5 C1 107.6(3) . . ?
C4 C5 Fe 70.19(19) . . ?
C1 C5 Fe 69.05(17) . . ?
C4 C5 H5 126.2 . . ?
C1 C5 H5 126.2 . . ?
Fe C5 H5 126.1 . . ?
C7 C6 C10 107.6(3) . . ?
C7 C6 Fe 69.63(18) . . ?
C10 C6 Fe 69.45(18) . . ?
C7 C6 Sb2 125.7(2) . . ?
C10 C6 Sb2 126.7(2) . . ?
Fe C6 Sb2 124.42(14) . . ?
C8 C7 C6 107.3(3) . . ?
C8 C7 Fe 69.9(2) . . ?
C6 C7 Fe 68.96(18) . . ?
C8 C7 H7 126.3 . . ?
C6 C7 H7 126.3 . . ?
Fe C7 H7 126.3 . . ?
C9 C8 C7 108.6(3) . . ?
C9 C8 Fe 69.5(2) . . ?
C7 C8 Fe 69.25(19) . . ?
C9 C8 H8 125.7 . . ?
C7 C8 H8 125.7 . . ?
Fe C8 H8 127.2 . . ?
C8 C9 C10 108.8(3) . . ?
C8 C9 Fe 70.2(2) . . ?
C10 C9 Fe 69.53(18) . . ?
C8 C9 H9 125.6 . . ?
C10 C9 H9 125.6 . . ?
Fe C9 H9 126.3 . . ?
C9 C10 C6 107.7(3) . . ?
C9 C10 Fe 69.85(19) . . ?
C6 C10 Fe 69.08(17) . . ?
C9 C10 H10 126.2 . . ?
C6 C10 H10 126.2 . . ?
Fe C10 H10 126.5 . . ?
C12 C11 C16 120.1(3) . . ?
C12 C11 Sb1 120.0(2) . . ?
C16 C11 Sb1 119.8(2) . . ?
C11 C12 C13 119.6(3) . . ?
C11 C12 H12 120.2 . . ?
C13 C12 H12 120.2 . . ?
C14 C13 C12 120.1(3) . . ?
C14 C13 H13 120.0 . . ?
C12 C13 H13 120.0 . . ?
C15 C14 C13 120.1(3) . . ?
C15 C14 H14 119.9 . . ?
C13 C14 H14 119.9 . . ?
C14 C15 C16 120.5(3) . . ?
C14 C15 H15 119.7 . . ?
C16 C15 H15 119.7 . . ?
C11 C16 C15 119.5(3) . . ?
C11 C16 H16 120.2 . . ?
C15 C16 H16 120.2 . . ?
C22 C17 C18 119.9(3) . . ?
C22 C17 Sb1 118.8(2) . . ?
C18 C17 Sb1 121.2(2) . . ?
C19 C18 C17 119.6(3) . . ?
C19 C18 H18 120.2 . . ?
C17 C18 H18 120.2 . . ?
C20 C19 C18 120.3(3) . . ?
C20 C19 H19 119.9 . . ?
C18 C19 H19 119.9 . . ?
C21 C20 C19 120.3(3) . . ?
C21 C20 H20 119.9 . . ?
C19 C20 H20 119.9 . . ?
C20 C21 C22 119.9(3) . . ?
C20 C21 H21 120.1 . . ?
C22 C21 H21 120.1 . . ?
C17 C22 C21 120.1(3) . . ?
C17 C22 H22 120.0 . . ?
C21 C22 H22 120.0 . . ?
C24 C23 C28 120.3(3) . . ?
C24 C23 Sb2 118.8(2) . . ?
C28 C23 Sb2 120.9(2) . . ?
C23 C24 C25 119.6(3) . . ?
C23 C24 H24 120.2 . . ?
C25 C24 H24 120.2 . . ?
C26 C25 C24 119.9(3) . . ?
C26 C25 H25 120.1 . . ?
C24 C25 H25 120.1 . . ?
C25 C26 C27 120.4(3) . . ?
C25 C26 H26 119.8 . . ?
C27 C26 H26 119.8 . . ?
C26 C27 C28 120.2(3) . . ?
C26 C27 H27 119.9 . . ?
C28 C27 H27 119.9 . . ?
C27 C28 C23 119.7(3) . . ?
C27 C28 H28 120.2 . . ?
C23 C28 H28 120.2 . . ?
C34 C29 C30 119.9(3) . . ?
C34 C29 Sb2 118.5(2) . . ?
C30 C29 Sb2 121.6(2) . . ?
C29 C30 C31 119.6(3) . . ?
C29 C30 H30 120.2 . . ?
C31 C30 H30 120.2 . . ?
C32 C31 C30 120.1(3) . . ?
C32 C31 H31 119.9 . . ?
C30 C31 H31 119.9 . . ?
C31 C32 C33 120.4(3) . . ?
C31 C32 H32 119.8 . . ?
C33 C32 H32 119.8 . . ?
C32 C33 C34 119.7(3) . . ?
C32 C33 H33 120.2 . . ?
C34 C33 H33 120.2 . . ?
C29 C34 C33 120.3(3) . . ?
C29 C34 H34 119.8 . . ?
C33 C34 H34 119.8 . . ?
Cl1S C1S Cl2S 111.4(2) . . ?
Cl1S C1S Cl3S 111.2(2) . . ?
Cl2S C1S Cl3S 110.7(2) . . ?
Cl1S C1S H1S 107.8 . . ?
Cl2S C1S H1S 107.8 . . ?
Cl3S C1S H1S 107.8 . . ?

loop_
_geom_bond_atom_site_label_1
_geom_bond_atom_site_label_2
_geom_bond_distance
_geom_bond_site_symmetry_2
_geom_bond_publ_flag
Pt Cl2 2.3401(7) . ?
Pt Cl1 2.3492(7) . ?
Pt Sb2 2.4910(2) . ?
Pt Sb1 2.5008(2) . ?
Sb1 C1 2.098(3) . ?
Sb1 C17 2.110(3) . ?
Sb1 C11 2.117(3) . ?
Sb2 C6 2.088(3) . ?
Sb2 C29 2.110(3) . ?
Sb2 C23 2.121(3) . ?
Fe C6 2.030(3) . ?
Fe C1 2.030(3) . ?
Fe C10 2.035(3) . ?
Fe C5 2.038(3) . ?
Fe C7 2.039(3) . ?
Fe C9 2.039(3) . ?
Fe C2 2.039(3) . ?
Fe C8 2.048(3) . ?
Fe C3 2.048(3) . ?
Fe C4 2.052(3) . ?
C1 C2 1.431(4) . ?
C1 C5 1.435(4) . ?
C2 C3 1.422(5) . ?
C2 H2 0.9500 . ?
C3 C4 1.413(5) . ?
C3 H3 0.9500 . ?
C4 C5 1.420(4) . ?
C4 H4 0.9500 . ?
C5 H5 0.9500 . ?
C6 C7 1.438(5) . ?
C6 C10 1.439(4) . ?
C7 C8 1.425(5) . ?
C7 H7 0.9500 . ?
C8 C9 1.410(6) . ?
C8 H8 0.9500 . ?
C9 C10 1.414(5) . ?
C9 H9 0.9500 . ?
C10 H10 0.9500 . ?
C11 C12 1.387(4) . ?
C11 C16 1.391(4) . ?
C12 C13 1.396(4) . ?
C12 H12 0.9500 . ?
C13 C14 1.385(5) . ?
C13 H13 0.9500 . ?
C14 C15 1.372(5) . ?
C14 H14 0.9500 . ?
C15 C16 1.392(4) . ?
C15 H15 0.9500 . ?
C16 H16 0.9500 . ?
C17 C22 1.379(4) . ?
C17 C18 1.390(4) . ?
C18 C19 1.385(5) . ?
C18 H18 0.9500 . ?
C19 C20 1.376(5) . ?
C19 H19 0.9500 . ?
C20 C21 1.374(5) . ?
C20 H20 0.9500 . ?
C21 C22 1.390(5) . ?
C21 H21 0.9500 . ?
C22 H22 0.9500 . ?
C23 C24 1.384(4) . ?
C23 C28 1.389(4) . ?
C24 C25 1.396(4) . ?
C24 H24 0.9500 . ?
C25 C26 1.379(5) . ?
C25 H25 0.9500 . ?
C26 C27 1.379(5) . ?
C26 H26 0.9500 . ?
C27 C28 1.383(5) . ?
C27 H27 0.9500 . ?
C28 H28 0.9500 . ?
C29 C34 1.386(4) . ?
C29 C30 1.391(4) . ?
C30 C31 1.395(5) . ?
C30 H30 0.9500 . ?
C31 C32 1.380(5) . ?
C31 H31 0.9500 . ?
C32 C33 1.384(5) . ?
C32 H32 0.9500 . ?
C33 C34 1.390(4) . ?
C33 H33 0.9500 . ?
C34 H34 0.9500 . ?
C1S Cl1S 1.733(4) . ?
C1S Cl2S 1.741(4) . ?
C1S Cl3S 1.751(4) . ?
C1S H1S 1.0000 . ?
